data_1569774
loop_
_publ_author_name
'Tomimatsu, Akihiro'
'Suizu, Rie'
'Nakazawa, Miyabi'
'Shirahata, Takashi'
'Misaki, Yohji'
'Kinoshita, Naoya'
'Awaga, Kunio'

_publ_section_title
;
 Optoelectronic conversion and polarization hysteresis in organic MISM and
 MISIM devices with DA-type single-component molecules.
;
_journal_issue 0
_journal_name_full 'Faraday discussions'
_journal_page_first 96
_journal_page_last 109
_journal_paper_doi 10.1039/d3fd00125c
_journal_volume 250
_journal_year 2024
_chemical_formula_moiety 'C17 H10 N2 S7'
_chemical_formula_sum 'C17 H10 N2 S7'
_chemical_formula_weight 466.70
_space_group_crystal_system monoclinic
_space_group_IT_number 14
_space_group_name_Hall '-P 2yn'
_space_group_name_H-M_alt 'P 1 21/n 1'
_atom_sites_solution_hydrogens geom
_atom_sites_solution_primary direct
_atom_sites_solution_secondary difmap
_audit_block_doi 10.5517/ccdc.csd.cc2gjl2p
_audit_update_record
;
2023-07-07 deposited with the CCDC.	2023-09-02 downloaded from the CCDC.
;
_cell_angle_alpha 90.0000
_cell_angle_beta 93.774(3)
_cell_angle_gamma 90.0000
_cell_formula_units_Z 4
_cell_length_a 6.5040(2)
_cell_length_b 23.3098(8)
_cell_length_c 11.7604(4)
_cell_measurement_reflns_used 14319
_cell_measurement_temperature 100
_cell_measurement_theta_max 31.28
_cell_measurement_theta_min 1.73
_cell_volume 1779.09(10)
_computing_cell_refinement 'CrysAlisPro 1.171.42.49 (Rigaku OD, 2022)'
_computing_data_collection 'CrysAlisPro 1.171.42.49 (Rigaku OD, 2022)'
_computing_data_reduction 'CrysAlisPro 1.171.42.49 (Rigaku OD, 2022)'
_computing_molecular_graphics 'CrystalStructure 4.3'
_computing_publication_material 'CrystalStructure 4.3 (Rigaku, 2018)'
_computing_structure_refinement 'SHELXL Version 2019/3 (Sheldrick, 2008)'
_computing_structure_solution 'SHELXT Version 2018/2 (Sheldrick, 2014)'
_diffrn_ambient_temperature 100
_diffrn_detector_area_resol_mean 28.626
_diffrn_measured_fraction_theta_full 0.998
_diffrn_measured_fraction_theta_max 0.999
_diffrn_measurement_device_type 'Rigaku Saturn724'
_diffrn_measurement_method \w
_diffrn_radiation_type 'Mo K\a'
_diffrn_radiation_wavelength 0.71073
_diffrn_reflns_av_R_equivalents 0.0621
_diffrn_reflns_av_unetI/netI 0.0399
_diffrn_reflns_Laue_measured_fraction_full 0.998
_diffrn_reflns_Laue_measured_fraction_max 0.999
_diffrn_reflns_limit_h_max 8
_diffrn_reflns_limit_h_min -8
_diffrn_reflns_limit_k_max 30
_diffrn_reflns_limit_k_min -30
_diffrn_reflns_limit_l_max 15
_diffrn_reflns_limit_l_min -15
_diffrn_reflns_number 28831
_diffrn_reflns_point_group_measured_fraction_full 0.998
_diffrn_reflns_point_group_measured_fraction_max 0.999
_diffrn_reflns_theta_full 25.242
_diffrn_reflns_theta_max 27.484
_diffrn_reflns_theta_min 1.747
_diffrn_standards_number 0
_exptl_absorpt_coefficient_mu 0.891
_exptl_absorpt_correction_T_max 0.986
_exptl_absorpt_correction_T_min 0.835
_exptl_absorpt_correction_type multi-scan
_exptl_absorpt_process_details
;
CrysAlisPro 1.171.42.49 (Rigaku Oxford Diffraction, 2022)
Empirical absorption correction using spherical harmonics,
implemented in SCALE3 ABSPACK scaling algorithm.
;
_exptl_crystal_colour yellow
_exptl_crystal_density_diffrn 1.742
_exptl_crystal_density_method 'not measured'
_exptl_crystal_description plate
_exptl_crystal_F_000 952.00
_exptl_crystal_size_max 0.078
_exptl_crystal_size_mid 0.031
_exptl_crystal_size_min 0.016
_refine_diff_density_max 0.37
_refine_diff_density_min -0.29
_refine_ls_extinction_method none
_refine_ls_goodness_of_fit_ref 1.047
_refine_ls_hydrogen_treatment constr
_refine_ls_number_parameters 284
_refine_ls_number_reflns 4074
_refine_ls_number_restraints 26
_refine_ls_R_factor_all 0.0593
_refine_ls_R_factor_gt 0.0379
_refine_ls_shift/su_max 0.001
_refine_ls_structure_factor_coef Fsqd
_refine_ls_weighting_details 'w = 1/[\s^2^(Fo^2^)+(0.0278P)^2^+1.5544P] where P=(Fo^2^+2Fc^2^)/3'
_refine_ls_weighting_scheme calc
_refine_ls_wR_factor_gt 0.0697
_refine_ls_wR_factor_ref 0.0757
_reflns_Friedel_coverage 0.000
_reflns_number_gt 3232
_reflns_number_total 4074
_reflns_threshold_expression F^2^>2.0\s(F^2^)
_cod_data_source_file d3fd00125c2.cif
_cod_data_source_block ET-PRBT
_cod_depositor_comments 'Adding full bibliography for 1569774.cif.'
_cod_database_code 1569774

loop_
_space_group_symop_id
_space_group_symop_operation_xyz
1 +X,+Y,+Z
2 1/2-X,1/2+Y,1/2-Z
3 -X,-Y,-Z
4 -1/2+X,-1/2-Y,-1/2+Z

loop_
_atom_site_label
_atom_site_type_symbol
_atom_site_fract_x
_atom_site_fract_y
_atom_site_fract_z
_atom_site_U_iso_or_equiv
_atom_site_adp_type
_atom_site_occupancy
_atom_site_site_symmetry_order
_atom_site_calc_flag
_atom_site_refinement_flags_posn
_atom_site_refinement_flags_adp
_atom_site_refinement_flags_occupancy
_atom_site_disorder_assembly
_atom_site_disorder_group
S1 S 0.74591(9) 0.57295(3) 0.48347(5) 0.01802(13) Uani 1 1 d . . . . .
S2 S 0.56493(9) 0.64580(3) 0.26747(5) 0.01681(13) Uani 1 1 d . . . . .
S3 S 0.33292(9) 0.58083(3) 0.58532(5) 0.01869(14) Uani 1 1 d . . . . .
S4 S 0.15853(9) 0.65279(3) 0.36521(5) 0.01777(13) Uani 1 1 d . . . . .
S5A S 1.0829(2) 0.44198(5) 0.87340(10) 0.0230(4) Uani 0.643(4) 1 d . . P A 1
N2A N 0.7174(8) 0.4411(2) 0.9513(5) 0.0179(11) Uani 0.643(4) 1 d . . P A 1
C13A C 1.1984(7) 0.3772(2) 1.0692(5) 0.0298(12) Uani 0.643(4) 1 d D . P A 1
H13A H 1.336688 0.374184 1.048481 0.036 Uiso 0.643(4) 1 calc R U P A 1
C14A C 1.1384(9) 0.35152(19) 1.1677(4) 0.0229(10) Uani 0.643(4) 1 d D . P A 1
H14A H 1.237224 0.331546 1.215802 0.028 Uiso 0.643(4) 1 calc R U P A 1
C15A C 0.9339(9) 0.35456(19) 1.1972(4) 0.0233(11) Uani 0.643(4) 1 d D . P A 1
H15A H 0.895044 0.336247 1.264712 0.028 Uiso 0.643(4) 1 calc R U P A 1
C16A C 0.7882(10) 0.3839(3) 1.1295(5) 0.0264(15) Uani 0.643(4) 1 d D . P A 1
H16A H 0.649352 0.385994 1.149773 0.032 Uiso 0.643(4) 1 calc R U P A 1
S5B S 0.6408(4) 0.44190(14) 0.9691(2) 0.0190(7) Uani 0.357(4) 1 d . . P A 2
N2B N 1.0032(13) 0.4478(3) 0.8881(6) 0.0143(16) Uiso 0.357(4) 1 d . . P A 2
C13B C 1.2146(15) 0.3903(4) 1.0354(8) 0.019(2) Uiso 0.357(4) 1 d D . P A 2
H13B H 1.339749 0.395989 0.999653 0.023 Uiso 0.357(4) 1 calc R U P A 2
C14B C 1.2018(16) 0.3600(4) 1.1349(9) 0.024(2) Uiso 0.357(4) 1 d D . P A 2
H14B H 1.323537 0.343168 1.169206 0.029 Uiso 0.357(4) 1 calc R U P A 2
C15B C 1.0180(17) 0.3531(4) 1.1875(7) 0.015(2) Uiso 0.357(4) 1 d D . P A 2
H15B H 1.017156 0.331816 1.256305 0.018 Uiso 0.357(4) 1 calc R U P A 2
C16B C 0.8377(16) 0.3766(5) 1.1412(11) 0.016(3) Uiso 0.357(4) 1 d D . P A 2
H16B H 0.711892 0.371918 1.176846 0.020 Uiso 0.357(4) 1 calc R U P A 2
S6 S 0.46997(9) 0.73057(3) 0.08496(5) 0.01994(14) Uani 1 1 d . . . . .
S7 S -0.01211(9) 0.73944(3) 0.20209(6) 0.02344(15) Uani 1 1 d . . . . .
N1 N 0.7395(3) 0.49233(8) 0.77702(16) 0.0158(4) Uani 1 1 d . . . . .
C1 C 0.4873(3) 0.59726(10) 0.47121(19) 0.0159(5) Uani 1 1 d . . . . .
C2 C 0.4141(3) 0.62790(9) 0.38095(19) 0.0155(5) Uani 1 1 d . . . . .
C3 C 0.7224(3) 0.53953(9) 0.61465(19) 0.0147(5) Uani 1 1 d . . . . .
C4 C 0.3852(3) 0.69503(10) 0.20464(19) 0.0156(5) Uani 1 1 d . . . . .
C5 C 0.5267(3) 0.54268(9) 0.66274(19) 0.0153(5) Uani 1 1 d . . . . .
C6 C 0.2015(3) 0.69818(10) 0.24915(19) 0.0161(5) Uani 1 1 d . . . . .
C7 C 0.8510(3) 0.50848(10) 0.68515(19) 0.0165(5) Uani 1 1 d . . . . .
H7 H 0.990729 0.499385 0.674218 0.020 Uiso 1 1 calc R U . . .
C8 C 0.5394(3) 0.51325(10) 0.7626(2) 0.0174(5) Uani 1 1 d . . . . .
H8 H 0.432317 0.507986 0.812771 0.021 Uiso 1 1 calc R U . . .
C9A C 0.2508(7) 0.7717(2) 0.0320(4) 0.0247(11) Uani 0.732(9) 1 d . . P B 3
H9A1 H 0.257071 0.809837 0.069056 0.030 Uiso 0.732(9) 1 calc R U P B 3
H9A2 H 0.260269 0.777746 -0.050803 0.030 Uiso 0.732(9) 1 calc R U P B 3
C10A C 0.0447(5) 0.7449(2) 0.0510(3) 0.0203(11) Uani 0.732(9) 1 d . . P B 3
H10A H 0.040493 0.705973 0.017230 0.024 Uiso 0.732(9) 1 calc R U P B 3
H10B H -0.064749 0.767939 0.010194 0.024 Uiso 0.732(9) 1 calc R U P B 3
C9B C 0.2064(18) 0.7454(6) 0.0167(10) 0.020(3) Uani 0.268(9) 1 d . . P B 4
H9B1 H 0.220772 0.767988 -0.053565 0.024 Uiso 0.268(9) 1 calc R U P B 4
H9B2 H 0.140512 0.708447 -0.005724 0.024 Uiso 0.268(9) 1 calc R U P B 4
C10B C 0.0652(14) 0.7778(5) 0.0929(9) 0.021(3) Uani 0.268(9) 1 d . . P B 4
H10C H -0.057878 0.790856 0.045949 0.025 Uiso 0.268(9) 1 calc R U P B 4
H10D H 0.138372 0.812342 0.123241 0.025 Uiso 0.268(9) 1 calc R U P B 4
C11 C 0.8181(3) 0.46022(10) 0.86983(19) 0.0151(5) Uani 1 1 d . . . . .
C12 C 1.0437(4) 0.40965(11) 0.9964(2) 0.0254(6) Uani 1 1 d D . . . .
C17 C 0.8461(4) 0.40922(10) 1.0347(2) 0.0194(5) Uani 1 1 d D . . . .

loop_
_atom_site_aniso_label
_atom_site_aniso_U_11
_atom_site_aniso_U_22
_atom_site_aniso_U_33
_atom_site_aniso_U_23
_atom_site_aniso_U_13
_atom_site_aniso_U_12
S1 0.0183(3) 0.0183(3) 0.0179(3) 0.0044(2) 0.0046(2) -0.0003(2)
S2 0.0153(3) 0.0190(3) 0.0164(3) 0.0041(2) 0.0024(2) 0.0021(2)
S3 0.0177(3) 0.0197(3) 0.0191(3) 0.0062(2) 0.0042(2) 0.0033(2)
S4 0.0156(3) 0.0198(3) 0.0183(3) 0.0032(2) 0.0036(2) -0.0018(2)
S5A 0.0113(6) 0.0311(6) 0.0269(6) 0.0027(4) 0.0049(5) 0.0019(5)
N2A 0.015(2) 0.020(2) 0.019(2) -0.0022(16) 0.003(2) 0.003(2)
C13A 0.016(2) 0.040(3) 0.033(3) -0.002(3) 0.007(2) 0.002(2)
C14A 0.021(3) 0.024(2) 0.022(2) -0.0026(19) -0.011(2) 0.007(2)
C15A 0.025(3) 0.027(2) 0.018(2) -0.0013(17) 0.002(2) 0.004(2)
C16A 0.020(3) 0.031(3) 0.029(3) 0.000(2) 0.005(3) 0.005(3)
S5B 0.0166(15) 0.0291(11) 0.0115(11) 0.0078(8) 0.0016(10) 0.0035(12)
S6 0.0161(3) 0.0248(3) 0.0191(3) 0.0085(3) 0.0023(2) 0.0008(2)
S7 0.0158(3) 0.0284(3) 0.0260(3) 0.0021(3) 0.0009(2) 0.0062(3)
N1 0.0140(9) 0.0181(10) 0.0155(10) 0.0004(8) 0.0026(8) 0.0002(8)
C1 0.0173(11) 0.0139(11) 0.0169(11) -0.0019(9) 0.0034(9) -0.0032(9)
C2 0.0170(11) 0.0125(11) 0.0173(11) -0.0015(9) 0.0020(9) -0.0024(9)
C3 0.0181(11) 0.0121(11) 0.0140(11) -0.0010(9) 0.0014(9) -0.0030(9)
C4 0.0140(11) 0.0158(11) 0.0167(11) 0.0013(9) -0.0005(9) -0.0013(9)
C5 0.0162(11) 0.0139(11) 0.0158(11) -0.0005(9) 0.0014(9) 0.0005(9)
C6 0.0157(11) 0.0161(11) 0.0164(12) 0.0030(9) -0.0005(9) -0.0003(9)
C7 0.0151(11) 0.0165(11) 0.0183(12) -0.0010(9) 0.0043(9) -0.0025(9)
C8 0.0144(11) 0.0194(12) 0.0188(12) 0.0003(9) 0.0050(9) 0.0022(9)
C9A 0.017(2) 0.028(3) 0.028(2) 0.013(2) -0.0008(16) 0.003(2)
C10A 0.0181(18) 0.023(2) 0.0187(19) 0.0047(17) -0.0034(14) 0.0006(15)
C9B 0.025(6) 0.017(6) 0.017(5) 0.005(5) -0.009(4) -0.005(5)
C10B 0.019(5) 0.020(6) 0.023(5) 0.001(5) -0.004(4) 0.001(4)
C11 0.0145(11) 0.0164(11) 0.0145(11) -0.0013(9) 0.0015(9) -0.0003(9)
C12 0.0279(14) 0.0274(14) 0.0214(13) -0.0108(11) 0.0047(11) -0.0079(11)
C17 0.0174(11) 0.0178(12) 0.0225(13) -0.0050(10) -0.0026(10) 0.0035(10)

loop_
_atom_type_symbol
_atom_type_description
_atom_type_scat_dispersion_real
_atom_type_scat_dispersion_imag
_atom_type_scat_source
C C 0.0033 0.0016
;
International Tables for Crystallography
(Vol. C, Tables 4.2.6.8 and 6.1.1.4)
;
H H 0.0000 0.0000
;
International Tables for Crystallography
(Vol. C, Table 6.1.1.4)
;
N N 0.0061 0.0033
;
International Tables for Crystallography
(Vol. C, Tables 4.2.6.8 and 6.1.1.4)
;
S S 0.1246 0.1234
;
International Tables for Crystallography
(Vol. C, Tables 4.2.6.8 and 6.1.1.4)
;

loop_
_geom_angle_atom_site_label_1
_geom_angle_atom_site_label_2
_geom_angle_atom_site_label_3
_geom_angle
_geom_angle_site_symmetry_1
_geom_angle_site_symmetry_3
_geom_angle_publ_flag
C3 S1 C1 94.40(11) . . ?
C2 S2 C4 94.88(11) . . ?
C5 S3 C1 94.56(11) . . ?
C2 S4 C6 94.74(11) . . ?
C12 S5A C11 85.70(13) . . ?
C11 N2A C17 112.6(4) . . ?
C14A C13A C12 119.1(4) . . ?
C14A C13A H13A 120.5 . . ?
C12 C13A H13A 120.5 . . ?
C13A C14A C15A 120.8(4) . . ?
C13A C14A H14A 119.6 . . ?
C15A C14A H14A 119.6 . . ?
C16A C15A C14A 120.7(4) . . ?
C16A C15A H15A 119.6 . . ?
C14A C15A H15A 119.6 . . ?
C17 C16A C15A 118.7(5) . . ?
C17 C16A H16A 120.7 . . ?
C15A C16A H16A 120.7 . . ?
C17 S5B C11 82.98(17) . . ?
C11 N2B C12 112.5(6) . . ?
C12 C13B C14B 113.2(9) . . ?
C12 C13B H13B 123.4 . . ?
C14B C13B H13B 123.4 . . ?
C13B C14B C15B 122.7(10) . . ?
C13B C14B H14B 118.6 . . ?
C15B C14B H14B 118.6 . . ?
C16B C15B C14B 120.9(9) . . ?
C16B C15B H15B 119.5 . . ?
C14B C15B H15B 119.5 . . ?
C15B C16B C17 117.7(8) . . ?
C15B C16B H16B 121.1 . . ?
C17 C16B H16B 121.1 . . ?
C4 S6 C9A 104.27(16) . . ?
C4 S6 C9B 95.9(4) . . ?
C10B S7 C6 105.4(3) . . ?
C6 S7 C10A 97.91(14) . . ?
C8 N1 C7 109.98(19) . . ?
C8 N1 C11 125.24(19) . . ?
C7 N1 C11 124.78(19) . . ?
C2 C1 S3 121.75(18) . . ?
C2 C1 S1 121.36(18) . . ?
S3 C1 S1 116.87(13) . . ?
C1 C2 S2 122.76(18) . . ?
C1 C2 S4 122.88(18) . . ?
S2 C2 S4 114.36(13) . . ?
C7 C3 C5 108.5(2) . . ?
C7 C3 S1 134.13(18) . . ?
C5 C3 S1 117.37(17) . . ?
C6 C4 S6 128.63(18) . . ?
C6 C4 S2 117.12(17) . . ?
S6 C4 S2 114.14(12) . . ?
C8 C5 C3 108.2(2) . . ?
C8 C5 S3 135.07(18) . . ?
C3 C5 S3 116.78(17) . . ?
C4 C6 S7 128.15(18) . . ?
C4 C6 S4 117.45(17) . . ?
S7 C6 S4 114.31(13) . . ?
C3 C7 N1 106.8(2) . . ?
C3 C7 H7 126.6 . . ?
N1 C7 H7 126.6 . . ?
C5 C8 N1 106.6(2) . . ?
C5 C8 H8 126.7 . . ?
N1 C8 H8 126.7 . . ?
C10A C9A S6 114.9(3) . . ?
C10A C9A H9A1 108.5 . . ?
S6 C9A H9A1 108.5 . . ?
C10A C9A H9A2 108.5 . . ?
S6 C9A H9A2 108.5 . . ?
H9A1 C9A H9A2 107.5 . . ?
C9A C10A S7 114.1(3) . . ?
C9A C10A H10A 108.7 . . ?
S7 C10A H10A 108.7 . . ?
C9A C10A H10B 108.7 . . ?
S7 C10A H10B 108.7 . . ?
H10A C10A H10B 107.6 . . ?
C10B C9B S6 114.1(8) . . ?
C10B C9B H9B1 108.7 . . ?
S6 C9B H9B1 108.7 . . ?
C10B C9B H9B2 108.7 . . ?
S6 C9B H9B2 108.7 . . ?
H9B1 C9B H9B2 107.6 . . ?
C9B C10B S7 114.2(9) . . ?
C9B C10B H10C 108.7 . . ?
S7 C10B H10C 108.7 . . ?
C9B C10B H10D 108.7 . . ?
S7 C10B H10D 108.7 . . ?
H10C C10B H10D 107.6 . . ?
N2B C11 N1 124.2(4) . . ?
N2A C11 N1 126.6(3) . . ?
N2B C11 S5B 120.1(4) . . ?
N1 C11 S5B 115.50(18) . . ?
N2A C11 S5A 116.4(3) . . ?
N1 C11 S5A 116.98(16) . . ?
C13B C12 C17 133.8(5) . . ?
C17 C12 C13A 114.5(3) . . ?
C13B C12 N2B 126.9(5) . . ?
C17 C12 N2B 99.1(4) . . ?
C17 C12 S5A 118.9(2) . . ?
C13A C12 S5A 126.5(3) . . ?
C16A C17 C12 126.2(4) . . ?
C16A C17 N2A 127.4(4) . . ?
C12 C17 N2A 106.4(3) . . ?
C12 C17 C16B 111.5(4) . . ?
C12 C17 S5B 124.9(2) . . ?
C16B C17 S5B 123.6(4) . . ?

loop_
_geom_bond_atom_site_label_1
_geom_bond_atom_site_label_2
_geom_bond_distance
_geom_bond_site_symmetry_2
_geom_bond_publ_flag
S1 C3 1.744(2) . ?
S1 C1 1.772(2) . ?
S2 C2 1.758(2) . ?
S2 C4 1.765(2) . ?
S3 C5 1.748(2) . ?
S3 C1 1.770(2) . ?
S4 C2 1.759(2) . ?
S4 C6 1.764(2) . ?
S5A C12 1.665(3) . ?
S5A C11 1.772(3) . ?
N2A C11 1.276(6) . ?
N2A C17 1.452(6) . ?
C13A C14A 1.383(7) . ?
C13A C12 1.485(6) . ?
C13A H13A 0.9500 . ?
C14A C15A 1.398(6) . ?
C14A H14A 0.9500 . ?
C15A C16A 1.378(7) . ?
C15A H15A 0.9500 . ?
C16A C17 1.338(6) . ?
C16A H16A 0.9500 . ?
S5B C17 1.680(4) . ?
S5B C11 1.748(3) . ?
N2B C11 1.243(9) . ?
N2B C12 1.562(7) . ?
C13B C12 1.258(9) . ?
C13B C14B 1.373(10) . ?
C13B H13B 0.9500 . ?
C14B C15B 1.391(10) . ?
C14B H14B 0.9500 . ?
C15B C16B 1.374(11) . ?
C15B H15B 0.9500 . ?
C16B C17 1.469(12) . ?
C16B H16B 0.9500 . ?
S6 C4 1.753(2) . ?
S6 C9A 1.795(4) . ?
S6 C9B 1.877(11) . ?
S7 C10B 1.669(9) . ?
S7 C6 1.749(2) . ?
S7 C10A 1.843(4) . ?
N1 C8 1.390(3) . ?
N1 C7 1.392(3) . ?
N1 C11 1.393(3) . ?
C1 C2 1.340(3) . ?
C3 C7 1.349(3) . ?
C3 C5 1.428(3) . ?
C4 C6 1.338(3) . ?
C5 C8 1.358(3) . ?
C7 H7 0.9500 . ?
C8 H8 0.9500 . ?
C9A C10A 1.509(7) . ?
C9A H9A1 0.9900 . ?
C9A H9A2 0.9900 . ?
C10A H10A 0.9900 . ?
C10A H10B 0.9900 . ?
C9B C10B 1.525(18) . ?
C9B H9B1 0.9900 . ?
C9B H9B2 0.9900 . ?
C10B H10C 0.9900 . ?
C10B H10D 0.9900 . ?
C12 C17 1.390(3) . ?

loop_
_geom_torsion_atom_site_label_1
_geom_torsion_atom_site_label_2
_geom_torsion_atom_site_label_3
_geom_torsion_atom_site_label_4
_geom_torsion
_geom_torsion_site_symmetry_1
_geom_torsion_site_symmetry_2
_geom_torsion_site_symmetry_3
_geom_torsion_site_symmetry_4
_geom_torsion_publ_flag
C12 C13A C14A C15A 1.7(6) . . . . ?
C13A C14A C15A C16A -0.8(7) . . . . ?
C14A C15A C16A C17 0.2(8) . . . . ?
C12 C13B C14B C15B -1.4(12) . . . . ?
C13B C14B C15B C16B 0.1(16) . . . . ?
C14B C15B C16B C17 0.0(16) . . . . ?
C5 S3 C1 C2 180.0(2) . . . . ?
C5 S3 C1 S1 -1.67(15) . . . . ?
C3 S1 C1 C2 179.6(2) . . . . ?
C3 S1 C1 S3 1.27(15) . . . . ?
S3 C1 C2 S2 179.00(12) . . . . ?
S1 C1 C2 S2 0.7(3) . . . . ?
S3 C1 C2 S4 -1.8(3) . . . . ?
S1 C1 C2 S4 179.91(12) . . . . ?
C4 S2 C2 C1 -169.1(2) . . . . ?
C4 S2 C2 S4 11.70(14) . . . . ?
C6 S4 C2 C1 169.0(2) . . . . ?
C6 S4 C2 S2 -11.76(14) . . . . ?
C1 S1 C3 C7 178.1(2) . . . . ?
C1 S1 C3 C5 -0.19(19) . . . . ?
C9A S6 C4 C6 -1.3(3) . . . . ?
C9B S6 C4 C6 -21.7(5) . . . . ?
C9A S6 C4 S2 174.6(2) . . . . ?
C9B S6 C4 S2 154.2(4) . . . . ?
C2 S2 C4 C6 -7.0(2) . . . . ?
C2 S2 C4 S6 176.57(13) . . . . ?
C7 C3 C5 C8 0.0(3) . . . . ?
S1 C3 C5 C8 178.71(17) . . . . ?
C7 C3 C5 S3 -179.67(16) . . . . ?
S1 C3 C5 S3 -1.0(2) . . . . ?
C1 S3 C5 C8 -178.0(3) . . . . ?
C1 S3 C5 C3 1.53(19) . . . . ?
S6 C4 C6 S7 -0.5(4) . . . . ?
S2 C4 C6 S7 -176.36(14) . . . . ?
S6 C4 C6 S4 175.66(14) . . . . ?
S2 C4 C6 S4 -0.2(3) . . . . ?
C10B S7 C6 C4 -3.3(5) . . . . ?
C10A S7 C6 C4 26.1(3) . . . . ?
C10B S7 C6 S4 -179.6(5) . . . . ?
C10A S7 C6 S4 -150.15(18) . . . . ?
C2 S4 C6 C4 7.2(2) . . . . ?
C2 S4 C6 S7 -176.05(13) . . . . ?
C5 C3 C7 N1 -0.3(3) . . . . ?
S1 C3 C7 N1 -178.70(18) . . . . ?
C8 N1 C7 C3 0.5(3) . . . . ?
C11 N1 C7 C3 -179.1(2) . . . . ?
C3 C5 C8 N1 0.3(3) . . . . ?
S3 C5 C8 N1 179.88(19) . . . . ?
C7 N1 C8 C5 -0.5(3) . . . . ?
C11 N1 C8 C5 179.1(2) . . . . ?
C4 S6 C9A C10A -31.8(5) . . . . ?
S6 C9A C10A S7 65.9(5) . . . . ?
C6 S7 C10A C9A -58.2(4) . . . . ?
C4 S6 C9B C10B 55.6(10) . . . . ?
S6 C9B C10B S7 -70.2(13) . . . . ?
C6 S7 C10B C9B 38.1(10) . . . . ?
C12 N2B C11 N1 -178.0(3) . . . . ?
C12 N2B C11 S5B 6.9(6) . . . . ?
C17 N2A C11 N1 -179.9(3) . . . . ?
C17 N2A C11 S5A 2.3(5) . . . . ?
C8 N1 C11 N2B -170.9(4) . . . . ?
C7 N1 C11 N2B 8.7(5) . . . . ?
C8 N1 C11 N2A 5.9(5) . . . . ?
C7 N1 C11 N2A -174.5(4) . . . . ?
C8 N1 C11 S5B 4.4(3) . . . . ?
C7 N1 C11 S5B -176.0(2) . . . . ?
C8 N1 C11 S5A -176.31(18) . . . . ?
C7 N1 C11 S5A 3.3(3) . . . . ?
C17 S5B C11 N2B -5.0(4) . . . . ?
C17 S5B C11 N1 179.4(2) . . . . ?
C12 S5A C11 N2A -2.6(3) . . . . ?
C12 S5A C11 N1 179.40(19) . . . . ?
C14B C13B C12 C17 3.4(10) . . . . ?
C14B C13B C12 N2B 177.4(6) . . . . ?
C14A C13A C12 C17 -1.9(5) . . . . ?
C14A C13A C12 S5A -178.2(3) . . . . ?
C11 N2B C12 C13B 179.6(6) . . . . ?
C11 N2B C12 C17 -4.8(5) . . . . ?
C11 S5A C12 C17 2.2(2) . . . . ?
C11 S5A C12 C13A 178.4(3) . . . . ?
C15A C16A C17 C12 -0.6(8) . . . . ?
C15A C16A C17 N2A 178.9(5) . . . . ?
C13A C12 C17 C16A 1.4(5) . . . . ?
S5A C12 C17 C16A 178.0(4) . . . . ?
C13A C12 C17 N2A -178.1(3) . . . . ?
S5A C12 C17 N2A -1.5(3) . . . . ?
C13B C12 C17 C16B -3.3(9) . . . . ?
N2B C12 C17 C16B -178.5(6) . . . . ?
C13B C12 C17 S5B 176.4(6) . . . . ?
N2B C12 C17 S5B 1.2(4) . . . . ?
C11 N2A C17 C16A 179.9(5) . . . . ?
C11 N2A C17 C12 -0.5(5) . . . . ?
C15B C16B C17 C12 1.2(13) . . . . ?
C15B C16B C17 S5B -178.5(7) . . . . ?
C11 S5B C17 C12 1.6(3) . . . . ?
C11 S5B C17 C16B -178.8(7) . . . . ?
